data_7030408
loop_
_publ_author_name
'Furukawa, Shunsuke'
'Kobayashi, Junji'
'Kawashima, Takayuki'

_publ_section_title
;
 Application of the sila-Friedel-Crafts reaction to the synthesis of
 \p-extended silole derivatives and their properties.
;
_journal_issue 39
_journal_name_full 'Dalton transactions (Cambridge, England : 2003)'
_journal_page_first 9329
_journal_page_last 9336
_journal_paper_doi 10.1039/c0dt00136h
_journal_volume 39
_journal_year 2010
_chemical_formula_sum 'C40 H48 Si'
_chemical_formula_weight 556.87
_space_group_IT_number 15
_symmetry_cell_setting monoclinic
_symmetry_Int_Tables_number 15
_symmetry_space_group_name_Hall '-C 2yc'
_symmetry_space_group_name_H-M 'C 1 2/c 1'
_atom_sites_solution_hydrogens geom
_atom_sites_solution_primary direct
_atom_sites_solution_secondary difmap
_audit_creation_method SHELXL-97
_cell_angle_alpha 90.0000(11)
_cell_angle_beta 107.1954(14)
_cell_angle_gamma 90.0000(11)
_cell_formula_units_Z 12
_cell_length_a 24.689(8)
_cell_length_b 15.373(5)
_cell_length_c 29.430(10)
_cell_measurement_reflns_used 9294
_cell_measurement_temperature 120(2)
_cell_measurement_theta_max 27.4835
_cell_measurement_theta_min 3.0402
_cell_volume 10671(6)
_computing_cell_refinement 'CrystalClear (Rigaku Corp., 2000)'
_computing_data_collection 'CrystalClear (Rigaku Corp., 2000)'
_computing_data_reduction 'CrystalClear (Rigaku Corp., 2000)'
_computing_structure_refinement 'SHELXL-97 (Sheldrick, 1997)'
_computing_structure_solution 'SHELXS-97 (Sheldrick, 1990)'
_diffrn_ambient_temperature 120(2)
_diffrn_detector_area_resol_mean 14.5666
_diffrn_measured_fraction_theta_full 0.988
_diffrn_measured_fraction_theta_max 0.988
_diffrn_measurement_device
;
Mercury CCD (2x2 bin mode)
;
_diffrn_measurement_method dtprofit.ref
_diffrn_radiation_detector CCD
_diffrn_radiation_monochromator graphite
_diffrn_radiation_type MoK\a
_diffrn_radiation_wavelength 0.71070
_diffrn_reflns_av_R_equivalents 0.0354
_diffrn_reflns_av_sigmaI/netI 0.0446
_diffrn_reflns_limit_h_max 25
_diffrn_reflns_limit_h_min -29
_diffrn_reflns_limit_k_max 18
_diffrn_reflns_limit_k_min -18
_diffrn_reflns_limit_l_max 34
_diffrn_reflns_limit_l_min -34
_diffrn_reflns_number 33325
_diffrn_reflns_theta_full 24.99
_diffrn_reflns_theta_max 24.99
_diffrn_reflns_theta_min 3.02
_diffrn_source 'fine-focus sealed tube'
_diffrn_source_current 40.0000
_diffrn_source_power 2.0000
_diffrn_source_voltage 50.0000
_exptl_absorpt_coefficient_mu 0.090
_exptl_absorpt_correction_T_max 0.9735
_exptl_absorpt_correction_T_min 0.9735
_exptl_absorpt_correction_type multi-scan
_exptl_absorpt_process_details
;
Jacobson, R. (1998), Rigaku, Private communication
;
_exptl_crystal_density_diffrn 1.040
_exptl_crystal_density_method 'not measured'
_exptl_crystal_F_000 3624
_exptl_crystal_size_max 0.30
_exptl_crystal_size_mid 0.30
_exptl_crystal_size_min 0.30
_platon_squeeze_details
;
;
_refine_diff_density_max 3.844
_refine_diff_density_min -1.146
_refine_diff_density_rms 0.115
_refine_ls_extinction_method none
_refine_ls_goodness_of_fit_ref 1.058
_refine_ls_hydrogen_treatment constr
_refine_ls_matrix_type full
_refine_ls_number_parameters 598
_refine_ls_number_reflns 9294
_refine_ls_number_restraints 12
_refine_ls_restrained_S_all 1.073
_refine_ls_R_factor_all 0.1117
_refine_ls_R_factor_gt 0.1011
_refine_ls_shift/su_max 0.003
_refine_ls_shift/su_mean 0.000
_refine_ls_structure_factor_coef Fsqd
_refine_ls_weighting_details 'calc w=1/[\s^2^(Fo^2^)+(0.1914P)^2^+46.5284P] where P=(Fo^2^+2Fc^2^)/3'
_refine_ls_weighting_scheme calc
_refine_ls_wR_factor_gt 0.2964
_refine_ls_wR_factor_ref 0.3082
_reflns_number_gt 7822
_reflns_number_total 9294
_reflns_threshold_expression >2sigma(I)
_cod_data_source_file c0dt00136h.txt
_cod_data_source_block spiro2
_cod_original_sg_symbol_H-M 'C 2/c'
_cod_database_code 7030408

loop_
_symmetry_equiv_pos_as_xyz
'x, y, z'
'-x, y, -z+1/2'
'x+1/2, y+1/2, z'
'-x+1/2, y+1/2, -z+1/2'
'-x, -y, -z'
'x, -y, z-1/2'
'-x+1/2, -y+1/2, -z'
'x+1/2, -y+1/2, z-1/2'

loop_
_atom_site_label
_atom_site_type_symbol
_atom_site_fract_x
_atom_site_fract_y
_atom_site_fract_z
_atom_site_U_iso_or_equiv
_atom_site_adp_type
_atom_site_occupancy
_atom_site_symmetry_multiplicity
_atom_site_calc_flag
_atom_site_refinement_flags
_atom_site_disorder_assembly
_atom_site_disorder_group
Si1 Si 0.26756(4) 0.44062(6) 0.13180(3) 0.0204(3) Uani 1 1 d . . .
Si2 Si 0.0000 0.54806(9) 0.2500 0.0207(3) Uani 1 2 d S . .
C1 C 0.19025(16) 0.4648(2) 0.10721(12) 0.0221(8) Uani 1 1 d . . .
C2 C 0.14342(16) 0.4272(2) 0.11658(12) 0.0225(8) Uani 1 1 d . . .
H1 H 0.1492 0.3843 0.1407 0.027 Uiso 1 1 calc R . .
C3 C 0.08852(16) 0.4509(2) 0.09152(13) 0.0227(8) Uani 1 1 d . . .
C4 C 0.08189(17) 0.5166(3) 0.05719(14) 0.0287(8) Uani 1 1 d . . .
H2 H 0.0447 0.5347 0.0400 0.034 Uiso 1 1 calc R . .
C5 C 0.12786(17) 0.5558(2) 0.04754(14) 0.0269(8) Uani 1 1 d . . .
H3 H 0.1219 0.6004 0.0243 0.032 Uiso 1 1 calc R . .
C6 C 0.18259(15) 0.5299(2) 0.07182(12) 0.0209(7) Uani 1 1 d . . .
C7 C 0.23537(16) 0.5592(2) 0.06205(12) 0.0216(8) Uani 1 1 d . . .
C8 C 0.23844(17) 0.6183(2) 0.02743(14) 0.0261(8) Uani 1 1 d . . .
H4 H 0.2054 0.6488 0.0100 0.031 Uiso 1 1 calc R . .
C9 C 0.28966(17) 0.6333(2) 0.01807(13) 0.0263(8) Uani 1 1 d . . .
H5 H 0.2908 0.6736 -0.0061 0.032 Uiso 1 1 calc R . .
C10 C 0.33939(16) 0.5908(2) 0.04308(13) 0.0244(8) Uani 1 1 d . . .
C11 C 0.33619(16) 0.5341(2) 0.07929(13) 0.0228(8) Uani 1 1 d . . .
H6 H 0.3697 0.5057 0.0976 0.027 Uiso 1 1 calc R . .
C12 C 0.28587(15) 0.5180(2) 0.08938(12) 0.0217(8) Uani 1 1 d . . .
C13 C 0.29895(15) 0.4503(2) 0.19760(13) 0.0235(8) Uani 1 1 d . . .
C14 C 0.30078(16) 0.5191(3) 0.22864(13) 0.0272(8) Uani 1 1 d . . .
H7 H 0.2867 0.5744 0.2161 0.033 Uiso 1 1 calc R . .
C15 C 0.32302(18) 0.5089(3) 0.27827(14) 0.0327(9) Uani 1 1 d . . .
C16 C 0.34280(19) 0.4267(3) 0.29453(14) 0.0366(10) Uani 1 1 d . . .
H8 H 0.3573 0.4177 0.3279 0.044 Uiso 1 1 calc R . .
C17 C 0.34244(19) 0.3572(3) 0.26450(14) 0.0344(9) Uani 1 1 d . . .
H9 H 0.3567 0.3022 0.2773 0.041 Uiso 1 1 calc R . .
C18 C 0.32096(16) 0.3685(2) 0.21543(13) 0.0255(8) Uani 1 1 d . . .
C19 C 0.31845(15) 0.3005(2) 0.17910(13) 0.0233(8) Uani 1 1 d . . .
C20 C 0.34087(17) 0.2171(2) 0.18794(14) 0.0280(8) Uani 1 1 d . . .
H10 H 0.3593 0.1993 0.2197 0.034 Uiso 1 1 calc R . .
C21 C 0.33642(17) 0.1594(2) 0.15049(14) 0.0284(8) Uani 1 1 d . . .
H11 H 0.3520 0.1027 0.1572 0.034 Uiso 1 1 calc R . .
C22 C 0.30971(16) 0.1826(2) 0.10342(13) 0.0268(8) Uani 1 1 d . . .
C23 C 0.28680(15) 0.2667(2) 0.09509(13) 0.0236(8) Uani 1 1 d . . .
H12 H 0.2680 0.2842 0.0634 0.028 Uiso 1 1 calc R . .
C24 C 0.29080(15) 0.3251(2) 0.13195(13) 0.0216(7) Uani 1 1 d . . .
C25 C 0.03640(16) 0.4041(2) 0.09798(13) 0.0254(8) Uani 1 1 d . . .
C26 C 0.04892(18) 0.3565(3) 0.14518(14) 0.0322(9) Uani 1 1 d . . .
H13 H 0.0139 0.3309 0.1483 0.048 Uiso 1 1 calc R . .
H14 H 0.0643 0.3976 0.1713 0.048 Uiso 1 1 calc R . .
H15 H 0.0767 0.3103 0.1464 0.048 Uiso 1 1 calc R . .
C27 C 0.0170(2) 0.3370(3) 0.05779(15) 0.0391(10) Uani 1 1 d . . .
H16 H 0.0480 0.2963 0.0592 0.059 Uiso 1 1 calc R . .
H17 H 0.0064 0.3669 0.0270 0.059 Uiso 1 1 calc R . .
H18 H -0.0157 0.3048 0.0614 0.059 Uiso 1 1 calc R . .
C28 C -0.01234(18) 0.4690(3) 0.09431(16) 0.0341(9) Uani 1 1 d . . .
H19 H -0.0446 0.4384 0.1000 0.051 Uiso 1 1 calc R . .
H20 H -0.0240 0.4950 0.0625 0.051 Uiso 1 1 calc R . .
H21 H 0.0006 0.5149 0.1182 0.051 Uiso 1 1 calc R . .
C29 C 0.39482(17) 0.6009(3) 0.02993(14) 0.0292(9) Uani 1 1 d . . .
C30 C 0.4022(2) 0.5203(3) 0.00120(18) 0.0451(12) Uani 1 1 d . . .
H22 H 0.3703 0.5166 -0.0280 0.068 Uiso 1 1 calc R . .
H23 H 0.4031 0.4678 0.0203 0.068 Uiso 1 1 calc R . .
H24 H 0.4377 0.5252 -0.0070 0.068 Uiso 1 1 calc R . .
C31 C 0.44564(18) 0.6077(3) 0.07435(16) 0.0375(10) Uani 1 1 d . . .
H25 H 0.4398 0.6560 0.0941 0.056 Uiso 1 1 calc R . .
H26 H 0.4801 0.6181 0.0650 0.056 Uiso 1 1 calc R . .
H27 H 0.4497 0.5533 0.0924 0.056 Uiso 1 1 calc R . .
C32 C 0.39386(19) 0.6822(3) -0.00065(17) 0.0409(11) Uani 1 1 d . . .
H28 H 0.3641 0.6760 -0.0311 0.061 Uiso 1 1 calc R . .
H29 H 0.4307 0.6889 -0.0065 0.061 Uiso 1 1 calc R . .
H30 H 0.3861 0.7337 0.0161 0.061 Uiso 1 1 calc R . .
C33 C 0.3283(2) 0.5841(3) 0.31344(15) 0.0395(10) Uani 1 1 d . . .
C34 C 0.2985(3) 0.6673(4) 0.29022(19) 0.0589(15) Uani 1 1 d . . .
H31 H 0.2994 0.7106 0.3149 0.088 Uiso 1 1 calc R . .
H32 H 0.2590 0.6541 0.2727 0.088 Uiso 1 1 calc R . .
H33 H 0.3179 0.6906 0.2683 0.088 Uiso 1 1 calc R . .
C35 C 0.3002(3) 0.5583(4) 0.35184(18) 0.0577(14) Uani 1 1 d . . .
H34 H 0.3202 0.5084 0.3699 0.087 Uiso 1 1 calc R . .
H35 H 0.2604 0.5428 0.3366 0.087 Uiso 1 1 calc R . .
H36 H 0.3020 0.6075 0.3735 0.087 Uiso 1 1 calc R . .
C36 C 0.3907(3) 0.6048(4) 0.3359(2) 0.0693(17) Uani 1 1 d . . .
H37 H 0.4100 0.5539 0.3534 0.104 Uiso 1 1 calc R . .
H38 H 0.3944 0.6539 0.3579 0.104 Uiso 1 1 calc R . .
H39 H 0.4079 0.6201 0.3109 0.104 Uiso 1 1 calc R . .
C37 C 0.3051(2) 0.1212(3) 0.06159(14) 0.0363(10) Uani 1 1 d . . .
C38 C 0.3266(2) 0.1658(4) 0.02341(18) 0.0527(14) Uani 1 1 d . . .
H40 H 0.3044 0.2186 0.0124 0.079 Uiso 1 1 calc R . .
H41 H 0.3223 0.1260 -0.0034 0.079 Uiso 1 1 calc R . .
H42 H 0.3666 0.1811 0.0370 0.079 Uiso 1 1 calc R . .
C39 C 0.2439(2) 0.0958(4) 0.03862(19) 0.0543(14) Uani 1 1 d . . .
H43 H 0.2292 0.0663 0.0621 0.082 Uiso 1 1 calc R . .
H44 H 0.2415 0.0565 0.0119 0.082 Uiso 1 1 calc R . .
H45 H 0.2213 0.1481 0.0271 0.082 Uiso 1 1 calc R . .
C40 C 0.3427(4) 0.0417(5) 0.0768(2) 0.102(3) Uani 1 1 d . . .
H46 H 0.3794 0.0594 0.0984 0.153 Uiso 1 1 calc R . .
H47 H 0.3485 0.0137 0.0487 0.153 Uiso 1 1 calc R . .
H48 H 0.3245 0.0005 0.0931 0.153 Uiso 1 1 calc R . .
C41 C 0.02441(15) 0.6120(2) 0.20555(12) 0.0224(8) Uani 1 1 d . . .
C42 C -0.00240(16) 0.6770(2) 0.17375(12) 0.0234(8) Uani 1 1 d . . .
H49 H -0.0393 0.6955 0.1731 0.028 Uiso 1 1 calc R . .
C43 C 0.02405(16) 0.7159(2) 0.14266(13) 0.0252(8) Uani 1 1 d . . .
C44 C 0.07876(17) 0.6871(2) 0.14506(13) 0.0266(8) Uani 1 1 d . . .
H50 H 0.0975 0.7122 0.1243 0.032 Uiso 1 1 calc R . .
C45 C 0.10618(16) 0.6234(2) 0.17667(13) 0.0257(8) Uani 1 1 d . . .
H51 H 0.1433 0.6055 0.1775 0.031 Uiso 1 1 calc R . .
C46 C 0.07957(16) 0.5851(2) 0.20744(12) 0.0224(8) Uani 1 1 d . . .
C47 C 0.10408(16) 0.5160(2) 0.24243(13) 0.0245(8) Uani 1 1 d . . .
C48 C 0.15733(17) 0.4789(3) 0.24985(14) 0.0291(8) Uani 1 1 d . . .
H52 H 0.1815 0.4990 0.2322 0.035 Uiso 1 1 calc R . .
C49 C 0.17532(18) 0.4131(3) 0.28272(14) 0.0339(9) Uani 1 1 d . . .
H53 H 0.2118 0.3885 0.2871 0.041 Uiso 1 1 calc R . .
C50 C 0.14162(19) 0.3811(3) 0.30981(15) 0.0372(10) Uani 1 1 d . A .
C51 C 0.08802(17) 0.4199(3) 0.30218(14) 0.0307(9) Uani 1 1 d . . .
H54 H 0.0642 0.4002 0.3202 0.037 Uiso 1 1 calc R . .
C52 C 0.06881(16) 0.4858(2) 0.26924(13) 0.0237(8) Uani 1 1 d . . .
C53 C -0.00529(17) 0.7830(3) 0.10531(13) 0.0280(8) Uani 1 1 d . . .
C54 C -0.06239(18) 0.8130(3) 0.11099(15) 0.0344(9) Uani 1 1 d . . .
H55 H -0.0873 0.7625 0.1089 0.052 Uiso 1 1 calc R . .
H56 H -0.0803 0.8544 0.0857 0.052 Uiso 1 1 calc R . .
H57 H -0.0560 0.8412 0.1420 0.052 Uiso 1 1 calc R . .
C55 C 0.0323(2) 0.8646(3) 0.10950(16) 0.0375(10) Uani 1 1 d . . .
H58 H 0.0119 0.9089 0.0870 0.056 Uiso 1 1 calc R . .
H59 H 0.0674 0.8490 0.1022 0.056 Uiso 1 1 calc R . .
H60 H 0.0417 0.8876 0.1419 0.056 Uiso 1 1 calc R . .
C56 C -0.01494(18) 0.7421(3) 0.05642(14) 0.0336(9) Uani 1 1 d . . .
H61 H -0.0383 0.6897 0.0539 0.050 Uiso 1 1 calc R . .
H62 H 0.0217 0.7263 0.0520 0.050 Uiso 1 1 calc R . .
H63 H -0.0344 0.7838 0.0318 0.050 Uiso 1 1 calc R . .
C57 C 0.1634(2) 0.3094(4) 0.34523(17) 0.0623(17) Uani 1 1 d D . .
C68 C 0.1296(5) 0.2995(9) 0.3805(3) 0.020(3) Uani 0.468(11) 1 d PD A 1
H64 H 0.1236 0.3569 0.3927 0.030 Uiso 0.468(11) 1 calc PR A 1
H65 H 0.1506 0.2625 0.4070 0.030 Uiso 0.468(11) 1 calc PR A 1
H66 H 0.0929 0.2727 0.3646 0.030 Uiso 0.468(11) 1 calc PR A 1
C69 C 0.2222(3) 0.3372(7) 0.3783(3) 0.053(3) Uani 0.468(11) 1 d PD A 1
H67 H 0.2183 0.3913 0.3947 0.079 Uiso 0.468(11) 1 calc PR A 1
H68 H 0.2482 0.3466 0.3592 0.079 Uiso 0.468(11) 1 calc PR A 1
H69 H 0.2372 0.2914 0.4018 0.079 Uiso 0.468(11) 1 calc PR A 1
C70 C 0.1246(5) 0.2334(6) 0.3207(4) 0.118(8) Uani 0.532(11) 1 d PD A 2
H70 H 0.0848 0.2497 0.3156 0.176 Uiso 0.532(11) 1 calc PR A 2
H71 H 0.1334 0.1816 0.3409 0.176 Uiso 0.532(11) 1 calc PR A 2
H72 H 0.1308 0.2210 0.2899 0.176 Uiso 0.532(11) 1 calc PR A 2
C71 C 0.1731(6) 0.2259(5) 0.3218(4) 0.055(4) Uani 0.468(11) 1 d PD A 1
H73 H 0.1955 0.2380 0.3001 0.083 Uiso 0.468(11) 1 calc PR A 1
H74 H 0.1364 0.2010 0.3039 0.083 Uiso 0.468(11) 1 calc PR A 1
H75 H 0.1935 0.1846 0.3462 0.083 Uiso 0.468(11) 1 calc PR A 1
C72 C 0.2200(3) 0.2678(7) 0.3479(4) 0.057(3) Uani 0.532(11) 1 d PD A 2
H76 H 0.2282 0.2215 0.3718 0.085 Uiso 0.532(11) 1 calc PR A 2
H77 H 0.2500 0.3119 0.3567 0.085 Uiso 0.532(11) 1 calc PR A 2
H78 H 0.2185 0.2432 0.3168 0.085 Uiso 0.532(11) 1 calc PR A 2
C73 C 0.1477(6) 0.3130(12) 0.3914(3) 0.052(4) Uani 0.532(11) 1 d PD A 2
H79 H 0.1103 0.3398 0.3856 0.078 Uiso 0.532(11) 1 calc PR A 2
H80 H 0.1760 0.3476 0.4149 0.078 Uiso 0.532(11) 1 calc PR A 2
H81 H 0.1469 0.2538 0.4037 0.078 Uiso 0.532(11) 1 calc PR A 2

loop_
_atom_site_aniso_label
_atom_site_aniso_U_11
_atom_site_aniso_U_22
_atom_site_aniso_U_33
_atom_site_aniso_U_23
_atom_site_aniso_U_13
_atom_site_aniso_U_12
Si1 0.0237(5) 0.0198(5) 0.0177(5) 0.0029(4) 0.0060(4) 0.0011(4)
Si2 0.0244(7) 0.0238(7) 0.0158(7) 0.000 0.0087(5) 0.000
C1 0.0290(19) 0.0189(17) 0.0191(17) -0.0011(14) 0.0081(15) 0.0023(14)
C2 0.0285(19) 0.0210(17) 0.0193(17) 0.0013(14) 0.0091(15) 0.0014(14)
C3 0.029(2) 0.0202(17) 0.0194(17) -0.0021(14) 0.0081(15) 0.0000(14)
C4 0.0265(19) 0.030(2) 0.028(2) 0.0057(16) 0.0061(16) 0.0041(16)
C5 0.031(2) 0.0222(18) 0.0268(19) 0.0082(15) 0.0080(16) 0.0042(15)
C6 0.0274(19) 0.0172(16) 0.0188(17) -0.0010(13) 0.0077(14) 0.0014(14)
C7 0.031(2) 0.0166(16) 0.0175(17) -0.0011(13) 0.0075(15) 0.0004(14)
C8 0.033(2) 0.0178(17) 0.0272(19) 0.0022(14) 0.0087(16) 0.0022(15)
C9 0.035(2) 0.0197(17) 0.0258(19) 0.0041(14) 0.0107(16) -0.0039(15)
C10 0.031(2) 0.0192(17) 0.0229(18) -0.0034(14) 0.0083(15) -0.0061(15)
C11 0.0273(19) 0.0196(17) 0.0205(18) -0.0030(14) 0.0057(15) -0.0025(14)
C12 0.0281(19) 0.0179(17) 0.0190(17) -0.0020(13) 0.0070(15) -0.0004(14)
C13 0.0233(18) 0.0260(19) 0.0216(18) 0.0033(14) 0.0071(15) 0.0005(14)
C14 0.030(2) 0.028(2) 0.0243(19) 0.0005(15) 0.0102(16) -0.0003(15)
C15 0.033(2) 0.039(2) 0.025(2) -0.0047(17) 0.0085(17) -0.0010(17)
C16 0.044(2) 0.043(2) 0.0185(19) -0.0012(17) 0.0031(17) 0.0056(19)
C17 0.043(2) 0.035(2) 0.0209(19) 0.0056(16) 0.0026(17) 0.0098(18)
C18 0.0262(19) 0.0288(19) 0.0205(18) 0.0021(15) 0.0056(15) 0.0010(15)
C19 0.0248(18) 0.0248(18) 0.0192(18) 0.0031(14) 0.0048(14) 0.0003(14)
C20 0.032(2) 0.0272(19) 0.0230(19) 0.0069(15) 0.0046(16) 0.0048(16)
C21 0.034(2) 0.0205(18) 0.028(2) 0.0043(15) 0.0050(16) 0.0048(15)
C22 0.029(2) 0.0241(19) 0.0258(19) 0.0007(15) 0.0059(16) 0.0026(15)
C23 0.0231(18) 0.0265(19) 0.0192(17) 0.0037(14) 0.0033(14) 0.0003(15)
C24 0.0203(17) 0.0222(17) 0.0221(18) 0.0040(14) 0.0063(14) 0.0005(14)
C25 0.028(2) 0.0256(19) 0.0224(18) -0.0037(15) 0.0079(15) -0.0022(15)
C26 0.034(2) 0.033(2) 0.030(2) 0.0037(17) 0.0105(17) -0.0054(17)
C27 0.049(3) 0.035(2) 0.033(2) -0.0109(19) 0.012(2) -0.015(2)
C28 0.031(2) 0.034(2) 0.040(2) 0.0014(18) 0.0138(18) -0.0009(17)
C29 0.034(2) 0.030(2) 0.0260(19) 0.0008(16) 0.0136(17) -0.0067(16)
C30 0.050(3) 0.045(3) 0.050(3) -0.011(2) 0.031(2) -0.008(2)
C31 0.030(2) 0.045(3) 0.038(2) 0.0036(19) 0.0118(18) -0.0062(18)
C32 0.036(2) 0.047(3) 0.042(3) 0.014(2) 0.016(2) -0.008(2)
C33 0.050(3) 0.043(2) 0.026(2) -0.0091(18) 0.0115(19) -0.002(2)
C34 0.085(4) 0.052(3) 0.040(3) -0.014(2) 0.020(3) 0.014(3)
C35 0.084(4) 0.061(3) 0.033(3) -0.010(2) 0.026(3) 0.001(3)
C36 0.057(3) 0.061(4) 0.080(4) -0.029(3) 0.004(3) -0.004(3)
C37 0.051(3) 0.029(2) 0.024(2) -0.0022(16) 0.0034(18) 0.0106(19)
C38 0.041(3) 0.077(4) 0.044(3) -0.029(3) 0.018(2) -0.015(2)
C39 0.067(3) 0.056(3) 0.049(3) -0.029(2) 0.031(3) -0.031(3)
C40 0.179(8) 0.068(4) 0.036(3) -0.015(3) -0.006(4) 0.075(5)
C41 0.0266(19) 0.0262(18) 0.0154(16) -0.0033(14) 0.0077(14) -0.0013(15)
C42 0.0278(19) 0.0264(18) 0.0168(17) -0.0022(14) 0.0078(14) -0.0007(15)
C43 0.032(2) 0.0228(18) 0.0209(18) -0.0037(14) 0.0086(15) -0.0053(15)
C44 0.032(2) 0.0286(19) 0.0225(18) -0.0029(15) 0.0133(16) -0.0077(16)
C45 0.0258(19) 0.0293(19) 0.0240(18) -0.0052(15) 0.0106(15) -0.0043(15)
C46 0.0294(19) 0.0231(18) 0.0152(16) -0.0050(14) 0.0073(14) -0.0043(15)
C47 0.0267(19) 0.0269(19) 0.0202(18) -0.0066(15) 0.0075(15) -0.0027(15)
C48 0.027(2) 0.035(2) 0.026(2) -0.0023(16) 0.0093(16) -0.0009(16)
C49 0.030(2) 0.042(2) 0.030(2) 0.0017(18) 0.0096(17) 0.0074(18)
C50 0.039(2) 0.046(3) 0.028(2) 0.0086(19) 0.0132(18) 0.0117(19)
C51 0.032(2) 0.037(2) 0.026(2) 0.0054(17) 0.0139(16) 0.0048(17)
C52 0.0274(19) 0.0263(18) 0.0185(17) -0.0038(14) 0.0085(15) -0.0010(15)
C53 0.032(2) 0.029(2) 0.0236(19) 0.0020(15) 0.0096(16) -0.0034(16)
C54 0.037(2) 0.035(2) 0.030(2) 0.0084(17) 0.0087(18) 0.0033(18)
C55 0.043(2) 0.031(2) 0.036(2) 0.0085(18) 0.0078(19) -0.0059(18)
C56 0.036(2) 0.045(2) 0.0208(19) 0.0032(17) 0.0104(17) -0.0060(18)
C57 0.071(4) 0.066(4) 0.061(3) 0.035(3) 0.037(3) 0.043(3)
C68 0.030(6) 0.010(4) 0.014(4) 0.003(4) -0.005(5) 0.002(4)
C69 0.052(7) 0.062(7) 0.046(6) 0.028(5) 0.016(5) 0.018(5)
C70 0.126(14) 0.140(16) 0.110(12) 0.091(12) 0.070(11) 0.094(13)
C71 0.082(10) 0.044(6) 0.048(6) 0.014(5) 0.030(6) 0.031(6)
C72 0.059(7) 0.049(6) 0.063(7) 0.019(5) 0.019(5) 0.019(5)
C73 0.054(9) 0.051(10) 0.044(7) 0.010(6) 0.004(7) 0.010(7)

loop_
_atom_type_symbol
_atom_type_description
_atom_type_scat_dispersion_real
_atom_type_scat_dispersion_imag
_atom_type_scat_source
C C 0.0033 0.0016 'International Tables Vol C Tables 4.2.6.8 and 6.1.1.4'
H H 0.0000 0.0000 'International Tables Vol C Tables 4.2.6.8 and 6.1.1.4'
Si Si 0.0817 0.0704 'International Tables Vol C Tables 4.2.6.8 and 6.1.1.4'

loop_
_geom_angle_atom_site_label_1
_geom_angle_atom_site_label_2
_geom_angle_atom_site_label_3
_geom_angle
_geom_angle_site_symmetry_1
_geom_angle_site_symmetry_3
C24 Si1 C13 92.31(16) . .
C24 Si1 C1 117.96(16) . .
C13 Si1 C1 116.70(16) . .
C24 Si1 C12 118.13(16) . .
C13 Si1 C12 122.16(16) . .
C1 Si1 C12 92.04(16) . .
C41 Si2 C41 116.7(2) 2 .
C41 Si2 C52 91.64(16) 2 2
C41 Si2 C52 120.28(15) . 2
C41 Si2 C52 120.27(15) 2 .
C41 Si2 C52 91.64(16) . .
C52 Si2 C52 119.0(2) 2 .
C2 C1 C6 120.1(3) . .
C2 C1 Si1 130.9(3) . .
C6 C1 Si1 109.0(3) . .
C3 C2 C1 121.7(3) . .
C3 C2 H1 119.2 . .
C1 C2 H1 119.2 . .
C2 C3 C4 117.3(3) . .
C2 C3 C25 122.3(3) . .
C4 C3 C25 120.2(3) . .
C5 C4 C3 122.1(4) . .
C5 C4 H2 118.9 . .
C3 C4 H2 118.9 . .
C4 C5 C6 120.1(3) . .
C4 C5 H3 120.0 . .
C6 C5 H3 120.0 . .
C5 C6 C1 118.7(3) . .
C5 C6 C7 126.1(3) . .
C1 C6 C7 115.0(3) . .
C8 C7 C12 118.7(3) . .
C8 C7 C6 125.7(3) . .
C12 C7 C6 115.5(3) . .
C7 C8 C9 120.4(4) . .
C7 C8 H4 119.8 . .
C9 C8 H4 119.8 . .
C8 C9 C10 121.9(3) . .
C8 C9 H5 119.0 . .
C10 C9 H5 119.0 . .
C9 C10 C11 117.1(3) . .
C9 C10 C29 122.0(3) . .
C11 C10 C29 120.7(3) . .
C12 C11 C10 122.2(3) . .
C12 C11 H6 118.9 . .
C10 C11 H6 118.9 . .
C11 C12 C7 119.6(3) . .
C11 C12 Si1 131.7(3) . .
C7 C12 Si1 108.4(3) . .
C14 C13 C18 120.1(3) . .
C14 C13 Si1 131.7(3) . .
C18 C13 Si1 108.1(3) . .
C13 C14 C15 121.6(4) . .
C13 C14 H7 119.2 . .
C15 C14 H7 119.2 . .
C16 C15 C14 116.7(4) . .
C16 C15 C33 120.2(4) . .
C14 C15 C33 123.0(4) . .
C17 C16 C15 123.2(4) . .
C17 C16 H8 118.4 . .
C15 C16 H8 118.4 . .
C16 C17 C18 119.6(4) . .
C16 C17 H9 120.2 . .
C18 C17 H9 120.2 . .
C17 C18 C13 118.9(4) . .
C17 C18 C19 125.5(3) . .
C13 C18 C19 115.6(3) . .
C20 C19 C24 118.9(3) . .
C20 C19 C18 125.8(3) . .
C24 C19 C18 115.2(3) . .
C19 C20 C21 120.3(3) . .
C19 C20 H10 119.8 . .
C21 C20 H10 119.8 . .
C22 C21 C20 121.8(3) . .
C22 C21 H11 119.1 . .
C20 C21 H11 119.1 . .
C21 C22 C23 117.2(3) . .
C21 C22 C37 122.9(3) . .
C23 C22 C37 119.9(3) . .
C24 C23 C22 121.8(3) . .
C24 C23 H12 119.1 . .
C22 C23 H12 119.1 . .
C23 C24 C19 119.9(3) . .
C23 C24 Si1 131.5(3) . .
C19 C24 Si1 108.5(3) . .
C26 C25 C3 112.8(3) . .
C26 C25 C27 108.3(3) . .
C3 C25 C27 107.6(3) . .
C26 C25 C28 108.6(3) . .
C3 C25 C28 110.7(3) . .
C27 C25 C28 108.8(3) . .
C25 C26 H13 109.5 . .
C25 C26 H14 109.5 . .
H13 C26 H14 109.5 . .
C25 C26 H15 109.5 . .
H13 C26 H15 109.5 . .
H14 C26 H15 109.5 . .
C25 C27 H16 109.5 . .
C25 C27 H17 109.5 . .
H16 C27 H17 109.5 . .
C25 C27 H18 109.5 . .
H16 C27 H18 109.5 . .
H17 C27 H18 109.5 . .
C25 C28 H19 109.5 . .
C25 C28 H20 109.5 . .
H19 C28 H20 109.5 . .
C25 C28 H21 109.5 . .
H19 C28 H21 109.5 . .
H20 C28 H21 109.5 . .
C31 C29 C10 111.1(3) . .
C31 C29 C32 108.2(3) . .
C10 C29 C32 111.7(3) . .
C31 C29 C30 109.0(4) . .
C10 C29 C30 108.3(3) . .
C32 C29 C30 108.5(4) . .
C29 C30 H22 109.5 . .
C29 C30 H23 109.5 . .
H22 C30 H23 109.5 . .
C29 C30 H24 109.5 . .
H22 C30 H24 109.5 . .
H23 C30 H24 109.5 . .
C29 C31 H25 109.5 . .
C29 C31 H26 109.5 . .
H25 C31 H26 109.5 . .
C29 C31 H27 109.5 . .
H25 C31 H27 109.5 . .
H26 C31 H27 109.5 . .
C29 C32 H28 109.5 . .
C29 C32 H29 109.5 . .
H28 C32 H29 109.5 . .
C29 C32 H30 109.5 . .
H28 C32 H30 109.5 . .
H29 C32 H30 109.5 . .
C36 C33 C15 108.9(4) . .
C36 C33 C34 108.1(5) . .
C15 C33 C34 113.3(4) . .
C36 C33 C35 110.7(5) . .
C15 C33 C35 109.5(4) . .
C34 C33 C35 106.3(4) . .
C33 C34 H31 109.5 . .
C33 C34 H32 109.5 . .
H31 C34 H32 109.5 . .
C33 C34 H33 109.5 . .
H31 C34 H33 109.5 . .
H32 C34 H33 109.5 . .
C33 C35 H34 109.5 . .
C33 C35 H35 109.5 . .
H34 C35 H35 109.5 . .
C33 C35 H36 109.5 . .
H34 C35 H36 109.5 . .
H35 C35 H36 109.5 . .
C33 C36 H37 109.5 . .
C33 C36 H38 109.5 . .
H37 C36 H38 109.5 . .
C33 C36 H39 109.5 . .
H37 C36 H39 109.5 . .
H38 C36 H39 109.5 . .
C39 C37 C40 111.5(5) . .
C39 C37 C22 110.2(4) . .
C40 C37 C22 111.5(4) . .
C39 C37 C38 107.6(4) . .
C40 C37 C38 105.2(5) . .
C22 C37 C38 110.7(4) . .
C37 C38 H40 109.5 . .
C37 C38 H41 109.5 . .
H40 C38 H41 109.5 . .
C37 C38 H42 109.5 . .
H40 C38 H42 109.5 . .
H41 C38 H42 109.5 . .
C37 C39 H43 109.5 . .
C37 C39 H44 109.5 . .
H43 C39 H44 109.5 . .
C37 C39 H45 109.5 . .
H43 C39 H45 109.5 . .
H44 C39 H45 109.5 . .
C37 C40 H46 109.5 . .
C37 C40 H47 109.5 . .
H46 C40 H47 109.5 . .
C37 C40 H48 109.5 . .
H46 C40 H48 109.5 . .
H47 C40 H48 109.5 . .
C42 C41 C46 119.9(3) . .
C42 C41 Si2 131.1(3) . .
C46 C41 Si2 109.0(3) . .
C41 C42 C43 121.4(3) . .
C41 C42 H49 119.3 . .
C43 C42 H49 119.3 . .
C44 C43 C42 117.3(3) . .
C44 C43 C53 119.6(3) . .
C42 C43 C53 122.9(3) . .
C45 C44 C43 122.0(3) . .
C45 C44 H50 119.0 . .
C43 C44 H50 119.0 . .
C44 C45 C46 120.3(4) . .
C44 C45 H51 119.9 . .
C46 C45 H51 119.9 . .
C45 C46 C41 119.0(3) . .
C45 C46 C47 125.5(3) . .
C41 C46 C47 115.5(3) . .
C48 C47 C52 119.2(4) . .
C48 C47 C46 125.3(3) . .
C52 C47 C46 115.5(3) . .
C49 C48 C47 120.3(4) . .
C49 C48 H52 119.9 . .
C47 C48 H52 119.9 . .
C48 C49 C50 122.3(4) . .
C48 C49 H53 118.9 . .
C50 C49 H53 118.9 . .
C49 C50 C51 116.7(4) . .
C49 C50 C57 120.1(4) . .
C51 C50 C57 123.2(4) . .
C52 C51 C50 122.2(4) . .
C52 C51 H54 118.9 . .
C50 C51 H54 118.9 . .
C51 C52 C47 119.4(3) . .
C51 C52 Si2 132.3(3) . .
C47 C52 Si2 108.3(3) . .
C56 C53 C43 108.0(3) . .
C56 C53 C54 109.5(3) . .
C43 C53 C54 112.3(3) . .
C56 C53 C55 109.5(3) . .
C43 C53 C55 110.2(3) . .
C54 C53 C55 107.3(3) . .
C53 C54 H55 109.5 . .
C53 C54 H56 109.5 . .
H55 C54 H56 109.5 . .
C53 C54 H57 109.5 . .
H55 C54 H57 109.5 . .
H56 C54 H57 109.5 . .
C53 C55 H58 109.5 . .
C53 C55 H59 109.5 . .
H58 C55 H59 109.5 . .
C53 C55 H60 109.5 . .
H58 C55 H60 109.5 . .
H59 C55 H60 109.5 . .
C53 C56 H61 109.5 . .
C53 C56 H62 109.5 . .
H61 C56 H62 109.5 . .
C53 C56 H63 109.5 . .
H61 C56 H63 109.5 . .
H62 C56 H63 109.5 . .
C50 C57 C71 112.3(5) . .
C50 C57 C72 118.6(5) . .
C71 C57 C72 53.0(6) . .
C50 C57 C68 113.0(6) . .
C71 C57 C68 114.8(7) . .
C72 C57 C68 127.3(7) . .
C50 C57 C73 117.4(8) . .
C71 C57 C73 123.8(9) . .
C72 C57 C73 116.3(8) . .
C68 C57 C73 19.4(6) . .
C50 C57 C70 100.6(6) . .
C71 C57 C70 46.0(7) . .
C72 C57 C70 98.1(6) . .
C68 C57 C70 81.6(7) . .
C73 C57 C70 99.2(7) . .
C50 C57 C69 108.0(5) . .
C71 C57 C69 106.0(7) . .
C72 C57 C69 53.6(6) . .
C68 C57 C69 101.6(6) . .
C73 C57 C69 82.4(7) . .
C70 C57 C69 146.9(7) . .
C57 C68 H64 109.5 . .
C57 C68 H65 109.5 . .
H64 C68 H65 109.5 . .
C57 C68 H66 109.5 . .
H64 C68 H66 109.5 . .
H65 C68 H66 109.5 . .
C57 C69 H67 109.5 . .
C57 C69 H68 109.5 . .
H67 C69 H68 109.5 . .
C57 C69 H69 109.5 . .
H67 C69 H69 109.5 . .
H68 C69 H69 109.5 . .
C57 C70 H70 109.5 . .
C57 C70 H71 109.5 . .
H70 C70 H71 109.5 . .
C57 C70 H72 109.5 . .
H70 C70 H72 109.5 . .
H71 C70 H72 109.5 . .
C57 C71 H73 109.5 . .
C57 C71 H74 109.5 . .
H73 C71 H74 109.5 . .
C57 C71 H75 109.5 . .
H73 C71 H75 109.5 . .
H74 C71 H75 109.5 . .
C57 C72 H76 109.5 . .
C57 C72 H77 109.5 . .
H76 C72 H77 109.5 . .
C57 C72 H78 109.5 . .
H76 C72 H78 109.5 . .
H77 C72 H78 109.5 . .
C57 C73 H79 109.5 . .
C57 C73 H80 109.5 . .
H79 C73 H80 109.5 . .
C57 C73 H81 109.5 . .
H79 C73 H81 109.5 . .
H80 C73 H81 109.5 . .

loop_
_geom_bond_atom_site_label_1
_geom_bond_atom_site_label_2
_geom_bond_distance
_geom_bond_site_symmetry_2
Si1 C24 1.866(4) .
Si1 C13 1.867(4) .
Si1 C1 1.868(4) .
Si1 C12 1.874(4) .
Si2 C41 1.873(4) 2
Si2 C41 1.873(4) .
Si2 C52 1.885(4) 2
Si2 C52 1.885(4) .
C1 C2 1.391(5) .
C1 C6 1.415(5) .
C2 C3 1.387(5) .
C2 H1 0.9500 .
C3 C4 1.403(5) .
C3 C25 1.535(5) .
C4 C5 1.387(6) .
C4 H2 0.9500 .
C5 C6 1.387(5) .
C5 H3 0.9500 .
C6 C7 1.485(5) .
C7 C8 1.384(5) .
C7 C12 1.417(5) .
C8 C9 1.391(6) .
C8 H4 0.9500 .
C9 C10 1.393(6) .
C9 H5 0.9500 .
C10 C11 1.396(5) .
C10 C29 1.536(5) .
C11 C12 1.382(5) .
C11 H6 0.9500 .
C13 C14 1.390(5) .
C13 C18 1.409(5) .
C14 C15 1.409(6) .
C14 H7 0.9500 .
C15 C16 1.387(6) .
C15 C33 1.532(6) .
C16 C17 1.385(6) .
C16 H8 0.9500 .
C17 C18 1.394(5) .
C17 H9 0.9500 .
C18 C19 1.483(5) .
C19 C20 1.390(5) .
C19 C24 1.405(5) .
C20 C21 1.394(5) .
C20 H10 0.9500 .
C21 C22 1.393(5) .
C21 H11 0.9500 .
C22 C23 1.404(5) .
C22 C37 1.528(5) .
C23 C24 1.389(5) .
C23 H12 0.9500 .
C25 C26 1.518(5) .
C25 C27 1.535(5) .
C25 C28 1.543(5) .
C26 H13 0.9800 .
C26 H14 0.9800 .
C26 H15 0.9800 .
C27 H16 0.9800 .
C27 H17 0.9800 .
C27 H18 0.9800 .
C28 H19 0.9800 .
C28 H20 0.9800 .
C28 H21 0.9800 .
C29 C31 1.525(6) .
C29 C32 1.536(6) .
C29 C30 1.541(6) .
C30 H22 0.9800 .
C30 H23 0.9800 .
C30 H24 0.9800 .
C31 H25 0.9800 .
C31 H26 0.9800 .
C31 H27 0.9800 .
C32 H28 0.9800 .
C32 H29 0.9800 .
C32 H30 0.9800 .
C33 C36 1.520(7) .
C33 C34 1.532(7) .
C33 C35 1.543(7) .
C34 H31 0.9800 .
C34 H32 0.9800 .
C34 H33 0.9800 .
C35 H34 0.9800 .
C35 H35 0.9800 .
C35 H36 0.9800 .
C36 H37 0.9800 .
C36 H38 0.9800 .
C36 H39 0.9800 .
C37 C39 1.514(7) .
C37 C40 1.520(7) .
C37 C38 1.537(7) .
C38 H40 0.9800 .
C38 H41 0.9800 .
C38 H42 0.9800 .
C39 H43 0.9800 .
C39 H44 0.9800 .
C39 H45 0.9800 .
C40 H46 0.9800 .
C40 H47 0.9800 .
C40 H48 0.9800 .
C41 C42 1.396(5) .
C41 C46 1.408(5) .
C42 C43 1.405(5) .
C42 H49 0.9500 .
C43 C44 1.403(6) .
C43 C53 1.526(5) .
C44 C45 1.382(6) .
C44 H50 0.9500 .
C45 C46 1.396(5) .
C45 H51 0.9500 .
C46 C47 1.479(5) .
C47 C48 1.390(5) .
C47 C52 1.415(5) .
C48 C49 1.380(6) .
C48 H52 0.9500 .
C49 C50 1.400(6) .
C49 H53 0.9500 .
C50 C51 1.408(6) .
C50 C57 1.504(6) .
C51 C52 1.386(5) .
C51 H54 0.9500 .
C53 C56 1.523(5) .
C53 C54 1.539(6) .
C53 C55 1.544(5) .
C54 H55 0.9800 .
C54 H56 0.9800 .
C54 H57 0.9800 .
C55 H58 0.9800 .
C55 H59 0.9800 .
C55 H60 0.9800 .
C56 H61 0.9800 .
C56 H62 0.9800 .
C56 H63 0.9800 .
C57 C71 1.508(4) .
C57 C72 1.518(4) .
C57 C68 1.520(4) .
C57 C73 1.521(4) .
C57 C70 1.548(4) .
C57 C69 1.550(4) .
C68 H64 0.9800 .
C68 H65 0.9800 .
C68 H66 0.9800 .
C69 H67 0.9800 .
C69 H68 0.9800 .
C69 H69 0.9800 .
C70 H70 0.9800 .
C70 H71 0.9800 .
C70 H72 0.9800 .
C71 H73 0.9800 .
C71 H74 0.9800 .
C71 H75 0.9800 .
C72 H76 0.9800 .
C72 H77 0.9800 .
C72 H78 0.9800 .
C73 H79 0.9800 .
C73 H80 0.9800 .
C73 H81 0.9800 .

loop_
_geom_torsion_atom_site_label_1
_geom_torsion_atom_site_label_2
_geom_torsion_atom_site_label_3
_geom_torsion_atom_site_label_4
_geom_torsion
_geom_torsion_site_symmetry_1
C24 Si1 C1 C2 50.0(4) .
C13 Si1 C1 C2 -58.6(4) .
C12 Si1 C1 C2 173.5(3) .
C24 Si1 C1 C6 -126.4(2) .
C13 Si1 C1 C6 125.0(3) .
C12 Si1 C1 C6 -2.9(3) .
C6 C1 C2 C3 0.9(5) .
Si1 C1 C2 C3 -175.1(3) .
C1 C2 C3 C4 -2.0(5) .
C1 C2 C3 C25 173.9(3) .
C2 C3 C4 C5 1.2(6) .
C25 C3 C4 C5 -174.8(4) .
C3 C4 C5 C6 0.6(6) .
C4 C5 C6 C1 -1.7(5) .
C4 C5 C6 C7 173.4(3) .
C2 C1 C6 C5 1.0(5) .
Si1 C1 C6 C5 177.8(3) .
C2 C1 C6 C7 -174.7(3) .
Si1 C1 C6 C7 2.2(4) .
C5 C6 C7 C8 1.0(6) .
C1 C6 C7 C8 176.3(3) .
C5 C6 C7 C12 -175.2(3) .
C1 C6 C7 C12 0.0(4) .
C12 C7 C8 C9 3.4(5) .
C6 C7 C8 C9 -172.7(3) .
C7 C8 C9 C10 -0.7(6) .
C8 C9 C10 C11 -2.0(5) .
C8 C9 C10 C29 174.5(3) .
C9 C10 C11 C12 2.0(5) .
C29 C10 C11 C12 -174.5(3) .
C10 C11 C12 C7 0.7(5) .
C10 C11 C12 Si1 174.7(3) .
C8 C7 C12 C11 -3.5(5) .
C6 C7 C12 C11 173.1(3) .
C8 C7 C12 Si1 -178.7(3) .
C6 C7 C12 Si1 -2.2(4) .
C24 Si1 C12 C11 -48.2(4) .
C13 Si1 C12 C11 64.7(4) .
C1 Si1 C12 C11 -171.6(4) .
C24 Si1 C12 C7 126.3(2) .
C13 Si1 C12 C7 -120.8(3) .
C1 Si1 C12 C7 2.8(3) .
C24 Si1 C13 C14 -179.9(4) .
C1 Si1 C13 C14 -56.8(4) .
C12 Si1 C13 C14 54.5(4) .
C24 Si1 C13 C18 -3.4(3) .
C1 Si1 C13 C18 119.6(3) .
C12 Si1 C13 C18 -129.1(3) .
C18 C13 C14 C15 -1.6(6) .
Si1 C13 C14 C15 174.5(3) .
C13 C14 C15 C16 -0.2(6) .
C13 C14 C15 C33 177.1(4) .
C14 C15 C16 C17 1.3(7) .
C33 C15 C16 C17 -176.0(4) .
C15 C16 C17 C18 -0.5(7) .
C16 C17 C18 C13 -1.3(6) .
C16 C17 C18 C19 179.3(4) .
C14 C13 C18 C17 2.4(6) .
Si1 C13 C18 C17 -174.5(3) .
C14 C13 C18 C19 -178.2(3) .
Si1 C13 C18 C19 4.9(4) .
C17 C18 C19 C20 -5.2(6) .
C13 C18 C19 C20 175.4(4) .
C17 C18 C19 C24 175.1(4) .
C13 C18 C19 C24 -4.3(5) .
C24 C19 C20 C21 0.7(6) .
C18 C19 C20 C21 -179.1(4) .
C19 C20 C21 C22 0.0(6) .
C20 C21 C22 C23 -0.6(6) .
C20 C21 C22 C37 178.9(4) .
C21 C22 C23 C24 0.5(6) .
C37 C22 C23 C24 -178.9(4) .
C22 C23 C24 C19 0.1(5) .
C22 C23 C24 Si1 177.2(3) .
C20 C19 C24 C23 -0.7(5) .
C18 C19 C24 C23 179.1(3) .
C20 C19 C24 Si1 -178.4(3) .
C18 C19 C24 Si1 1.3(4) .
C13 Si1 C24 C23 -176.2(4) .
C1 Si1 C24 C23 61.7(4) .
C12 Si1 C24 C23 -47.5(4) .
C13 Si1 C24 C19 1.2(3) .
C1 Si1 C24 C19 -120.9(3) .
C12 Si1 C24 C19 129.9(3) .
C2 C3 C25 C26 21.9(5) .
C4 C3 C25 C26 -162.3(3) .
C2 C3 C25 C27 -97.5(4) .
C4 C3 C25 C27 78.3(4) .
C2 C3 C25 C28 143.8(4) .
C4 C3 C25 C28 -40.4(5) .
C9 C10 C29 C31 139.7(4) .
C11 C10 C29 C31 -43.9(5) .
C9 C10 C29 C32 18.8(5) .
C11 C10 C29 C32 -164.9(3) .
C9 C10 C29 C30 -100.6(4) .
C11 C10 C29 C30 75.7(4) .
C16 C15 C33 C36 66.1(6) .
C14 C15 C33 C36 -111.0(5) .
C16 C15 C33 C34 -173.5(4) .
C14 C15 C33 C34 9.3(6) .
C16 C15 C33 C35 -55.1(6) .
C14 C15 C33 C35 127.8(5) .
C21 C22 C37 C39 112.9(5) .
C23 C22 C37 C39 -67.6(5) .
C21 C22 C37 C40 -11.4(7) .
C23 C22 C37 C40 168.1(6) .
C21 C22 C37 C38 -128.1(4) .
C23 C22 C37 C38 51.3(5) .
C41 Si2 C41 C42 -54.6(3) 2
C52 Si2 C41 C42 54.7(4) 2
C52 Si2 C41 C42 -180.0(4) .
C41 Si2 C41 C46 125.2(3) 2
C52 Si2 C41 C46 -125.5(3) 2
C52 Si2 C41 C46 -0.2(3) .
C46 C41 C42 C43 1.1(5) .
Si2 C41 C42 C43 -179.1(3) .
C41 C42 C43 C44 -0.5(5) .
C41 C42 C43 C53 176.1(3) .
C42 C43 C44 C45 -0.2(5) .
C53 C43 C44 C45 -176.9(3) .
C43 C44 C45 C46 0.2(6) .
C44 C45 C46 C41 0.4(5) .
C44 C45 C46 C47 179.4(3) .
C42 C41 C46 C45 -1.1(5) .
Si2 C41 C46 C45 179.1(3) .
C42 C41 C46 C47 179.8(3) .
Si2 C41 C46 C47 0.0(4) .
C45 C46 C47 C48 0.0(6) .
C41 C46 C47 C48 179.0(3) .
C45 C46 C47 C52 -178.8(3) .
C41 C46 C47 C52 0.2(5) .
C52 C47 C48 C49 0.5(6) .
C46 C47 C48 C49 -178.3(4) .
C47 C48 C49 C50 -0.2(6) .
C48 C49 C50 C51 -0.3(7) .
C48 C49 C50 C57 -179.8(4) .
C49 C50 C51 C52 0.7(7) .
C57 C50 C51 C52 -179.9(4) .
C50 C51 C52 C47 -0.4(6) .
C50 C51 C52 Si2 178.4(3) .
C48 C47 C52 C51 -0.2(5) .
C46 C47 C52 C51 178.7(3) .
C48 C47 C52 Si2 -179.2(3) .
C46 C47 C52 Si2 -0.3(4) .
C41 Si2 C52 C51 58.9(4) 2
C41 Si2 C52 C51 -178.6(4) .
C52 Si2 C52 C51 -52.3(4) 2
C41 Si2 C52 C47 -122.2(3) 2
C41 Si2 C52 C47 0.3(3) .
C52 Si2 C52 C47 126.6(3) 2
C44 C43 C53 C56 64.5(4) .
C42 C43 C53 C56 -112.0(4) .
C44 C43 C53 C54 -174.6(3) .
C42 C43 C53 C54 8.9(5) .
C44 C43 C53 C55 -55.1(5) .
C42 C43 C53 C55 128.5(4) .
C49 C50 C57 C71 -63.9(8) .
C51 C50 C57 C71 116.7(7) .
C49 C50 C57 C72 -5.0(8) .
C51 C50 C57 C72 175.5(6) .
C49 C50 C57 C68 164.3(6) .
C51 C50 C57 C68 -15.2(8) .
C49 C50 C57 C73 143.4(8) .
C51 C50 C57 C73 -36.1(9) .
C49 C50 C57 C70 -110.4(7) .
C51 C50 C57 C70 70.1(7) .
C49 C50 C57 C69 52.7(7) .
C51 C50 C57 C69 -126.8(6) .

loop_
_platon_squeeze_void_nr
_platon_squeeze_void_average_x
_platon_squeeze_void_average_y
_platon_squeeze_void_average_z
_platon_squeeze_void_volume
_platon_squeeze_void_count_electrons
_platon_squeeze_void_content
1 1.000 0.030 0.250 192 16 ' '
2 1.000 -0.030 0.750 192 16 ' '
3 0.125 0.193 0.057 33 1 ' '
4 0.875 0.193 0.443 33 1 ' '
5 0.500 0.470 0.750 192 16 ' '
6 0.625 0.307 0.557 33 1 ' '
7 0.375 0.307 0.943 33 1 ' '
8 0.500 0.530 0.250 192 16 ' '
9 0.625 0.693 0.057 33 1 ' '
10 0.375 0.693 0.443 33 1 ' '
11 0.125 0.807 0.557 33 1 ' '
12 0.875 0.807 0.943 33 1 ' '
